data_4028040
loop_
_publ_author_name
'Boris Egart'
'Dieter Lentz'
'Constantin Czekelius'

_publ_section_title
;
 Diastereoselective Bromocyclization of O-Allyl-N-tosyl-hydroxylamines
;
_journal_name_full 'Journal of Organic Chemistry'
_journal_page_first 2490
_journal_page_last 2499
_journal_paper_doi 10.1021/jo3026725
_journal_volume 78
_journal_year 2013
_chemical_formula_sum 'C14 H18 Br N O3 S'
_chemical_formula_weight 360.26
_chemical_name_systematic
; 
 ? 
;
_space_group_IT_number 2
_symmetry_cell_setting triclinic
_symmetry_space_group_name_Hall '-P 1'
_symmetry_space_group_name_H-M 'P -1'
_atom_sites_solution_hydrogens geom
_atom_sites_solution_primary direct
_atom_sites_solution_secondary difmap
_audit_creation_method SHELXL-97
_cell_angle_alpha 78.088(3)
_cell_angle_beta 88.577(3)
_cell_angle_gamma 74.232(3)
_cell_formula_units_Z 2
_cell_length_a 7.5229(11)
_cell_length_b 9.9379(15)
_cell_length_c 10.5460(15)
_cell_measurement_reflns_used 976
_cell_measurement_temperature 133(2)
_cell_measurement_theta_max 30.3
_cell_measurement_theta_min 2.6
_cell_volume 742.02(19)
_computing_cell_refinement 'SAINT (Bruker-AXS)'
_computing_data_collection 'SMART (Bruker-AXS)'
_computing_data_reduction 'SAINT (BRUKER-AXS)'
_computing_structure_refinement 'SHELXL-97 (Sheldrick, 1997)'
_computing_structure_solution 'SHELXS-97 (Sheldrick, 1990)'
_diffrn_ambient_temperature 133(2)
_diffrn_measured_fraction_theta_full 0.924
_diffrn_measured_fraction_theta_max 0.924
_diffrn_measurement_device_type 'Bruker-AXS SMART CCD'
_diffrn_measurement_method 'omega scan'
_diffrn_radiation_monochromator graphite
_diffrn_radiation_source 'fine-focus sealed tube'
_diffrn_radiation_type MoK\a
_diffrn_radiation_wavelength 0.71073
_diffrn_reflns_av_R_equivalents 0.0153
_diffrn_reflns_av_sigmaI/netI 0.0211
_diffrn_reflns_limit_h_max 10
_diffrn_reflns_limit_h_min -10
_diffrn_reflns_limit_k_max 14
_diffrn_reflns_limit_k_min -13
_diffrn_reflns_limit_l_max 14
_diffrn_reflns_limit_l_min -10
_diffrn_reflns_number 9315
_diffrn_reflns_theta_full 30.59
_diffrn_reflns_theta_max 30.59
_diffrn_reflns_theta_min 1.97
_exptl_absorpt_coefficient_mu 2.917
_exptl_absorpt_correction_T_max 0.746
_exptl_absorpt_correction_T_min 0.623
_exptl_absorpt_correction_type multi-scan
_exptl_absorpt_process_details SADABS-Bruker-AXS
_exptl_crystal_colour colourless
_exptl_crystal_density_diffrn 1.612
_exptl_crystal_description prism
_exptl_crystal_F_000 368
_exptl_crystal_size_max 0.40
_exptl_crystal_size_mid 0.20
_exptl_crystal_size_min 0.10
_refine_diff_density_max 0.556
_refine_diff_density_min -0.365
_refine_diff_density_rms 0.071
_refine_ls_extinction_method none
_refine_ls_goodness_of_fit_ref 1.065
_refine_ls_hydrogen_treatment constr
_refine_ls_matrix_type full
_refine_ls_number_parameters 182
_refine_ls_number_reflns 4220
_refine_ls_number_restraints 0
_refine_ls_restrained_S_all 1.065
_refine_ls_R_factor_all 0.0293
_refine_ls_R_factor_gt 0.0239
_refine_ls_shift/su_max 0.003
_refine_ls_shift/su_mean 0.000
_refine_ls_structure_factor_coef Fsqd
_refine_ls_weighting_details 'calc w=1/[\s^2^(Fo^2^)+(0.0350P)^2^+0.2320P] where P=(Fo^2^+2Fc^2^)/3'
_refine_ls_weighting_scheme calc
_refine_ls_wR_factor_gt 0.0605
_refine_ls_wR_factor_ref 0.0633
_reflns_number_gt 3754
_reflns_number_total 4220
_reflns_threshold_expression >2sigma(I)
_cod_data_source_file jo3026725_si_003.cif
_cod_data_source_block be437_1a
_cod_database_code 4028040

loop_
_symmetry_equiv_pos_as_xyz
'x, y, z'
'-x, -y, -z'

loop_
_atom_site_label
_atom_site_type_symbol
_atom_site_fract_x
_atom_site_fract_y
_atom_site_fract_z
_atom_site_U_iso_or_equiv
_atom_site_adp_type
_atom_site_occupancy
_atom_site_symmetry_multiplicity
_atom_site_calc_flag
_atom_site_refinement_flags
Br1 Br 0.616037(18) 0.215444(16) 1.043625(16) 0.02182(5) Uani 1 1 d .
C1 C 0.35692(18) 0.31447(15) 0.99201(15) 0.0159(3) Uani 1 1 d .
C2 C 0.26166(18) 0.20674(15) 0.95728(15) 0.0150(3) Uani 1 1 d .
H1 H 0.3486 0.1413 0.9089 0.018 Uiso 1 1 calc R
C3 C 0.1879(2) 0.11860(16) 1.07136(15) 0.0178(3) Uani 1 1 d .
H3A H 0.2921 0.0411 1.1173 0.021 Uiso 1 1 calc R
H3B H 0.1014 0.0737 1.0380 0.021 Uiso 1 1 calc R
C4 C 0.0882(2) 0.20677(17) 1.16755(16) 0.0204(3) Uani 1 1 d .
H4A H -0.0268 0.2752 1.1258 0.024 Uiso 1 1 calc R
H4B H 0.0537 0.1426 1.2432 0.024 Uiso 1 1 calc R
C5 C 0.2101(2) 0.28868(17) 1.21350(16) 0.0206(3) Uani 1 1 d .
H5A H 0.3237 0.2206 1.2576 0.025 Uiso 1 1 calc R
H5B H 0.1432 0.3441 1.2764 0.025 Uiso 1 1 calc R
C6 C 0.26154(19) 0.39006(16) 1.09738(16) 0.0187(3) Uani 1 1 d .
H6A H 0.1479 0.4634 1.0595 0.022 Uiso 1 1 calc R
H6B H 0.3444 0.4397 1.1281 0.022 Uiso 1 1 calc R
C7 C 0.34552(19) 0.41543(16) 0.86135(16) 0.0195(3) Uani 1 1 d .
H7A H 0.3709 0.5058 0.8702 0.023 Uiso 1 1 calc R
H7B H 0.4333 0.3709 0.8006 0.023 Uiso 1 1 calc R
C8 C 0.2596(2) 0.23569(16) 0.63878(16) 0.0199(3) Uani 1 1 d .
C9 C 0.4046(2) 0.10993(17) 0.66032(17) 0.0233(3) Uani 1 1 d .
H9 H 0.3942 0.0279 0.7216 0.028 Uiso 1 1 calc R
C10 C 0.5643(2) 0.10720(19) 0.59042(17) 0.0270(3) Uani 1 1 d .
H10 H 0.6639 0.0226 0.6050 0.032 Uiso 1 1 calc R
C11 C 0.5810(2) 0.2265(2) 0.49921(17) 0.0263(3) Uani 1 1 d .
C12 C 0.4327(2) 0.34972(19) 0.47827(17) 0.0266(3) Uani 1 1 d .
H12 H 0.4414 0.4308 0.4151 0.032 Uiso 1 1 calc R
C13 C 0.2726(2) 0.35593(17) 0.54819(17) 0.0232(3) Uani 1 1 d .
H13 H 0.1736 0.4409 0.5344 0.028 Uiso 1 1 calc R
C14 C 0.7544(3) 0.2202(2) 0.4232(2) 0.0371(4) Uani 1 1 d .
H14A H 0.8583 0.1477 0.4726 0.056 Uiso 1 1 calc R
H14B H 0.7801 0.3137 0.4076 0.056 Uiso 1 1 calc R
H14C H 0.7374 0.1951 0.3401 0.056 Uiso 1 1 calc R
N1 N 0.10807(16) 0.30489(13) 0.86680(13) 0.0162(2) Uani 1 1 d .
O1 O 0.15647(14) 0.43933(11) 0.81882(11) 0.0196(2) Uani 1 1 d .
O2 O 0.04728(16) 0.10386(12) 0.78579(12) 0.0245(2) Uani 1 1 d .
O3 O -0.08903(16) 0.35442(13) 0.66704(13) 0.0284(3) Uani 1 1 d .
S1 S 0.06362(5) 0.24548(4) 0.73472(4) 0.01894(8) Uani 1 1 d .

loop_
_atom_site_aniso_label
_atom_site_aniso_U_11
_atom_site_aniso_U_22
_atom_site_aniso_U_33
_atom_site_aniso_U_23
_atom_site_aniso_U_13
_atom_site_aniso_U_12
Br1 0.01280(7) 0.02206(8) 0.03059(11) -0.00835(6) -0.00220(5) -0.00232(5)
C1 0.0123(5) 0.0147(6) 0.0212(8) -0.0058(5) -0.0009(5) -0.0029(4)
C2 0.0147(5) 0.0139(6) 0.0168(8) -0.0040(5) -0.0012(5) -0.0037(5)
C3 0.0206(6) 0.0167(6) 0.0172(8) -0.0039(6) -0.0002(5) -0.0065(5)
C4 0.0183(6) 0.0238(7) 0.0202(8) -0.0057(6) 0.0022(5) -0.0071(5)
C5 0.0195(6) 0.0228(7) 0.0195(8) -0.0080(6) -0.0008(5) -0.0028(5)
C6 0.0168(6) 0.0176(6) 0.0228(8) -0.0086(6) -0.0010(5) -0.0033(5)
C7 0.0181(6) 0.0170(6) 0.0245(9) -0.0039(6) -0.0001(5) -0.0067(5)
C8 0.0248(7) 0.0208(7) 0.0157(8) -0.0053(6) -0.0016(5) -0.0072(5)
C9 0.0310(8) 0.0207(7) 0.0169(8) -0.0027(6) 0.0002(6) -0.0056(6)
C10 0.0303(8) 0.0278(8) 0.0201(9) -0.0069(7) 0.0015(6) -0.0020(6)
C11 0.0304(8) 0.0352(9) 0.0173(9) -0.0092(7) 0.0022(6) -0.0129(7)
C12 0.0362(8) 0.0287(8) 0.0176(9) -0.0018(7) -0.0004(7) -0.0153(7)
C13 0.0294(7) 0.0214(7) 0.0182(9) -0.0019(6) -0.0039(6) -0.0072(6)
C14 0.0362(9) 0.0527(12) 0.0261(11) -0.0110(9) 0.0097(8) -0.0171(9)
N1 0.0175(5) 0.0135(5) 0.0173(7) -0.0018(5) -0.0014(4) -0.0045(4)
O1 0.0198(5) 0.0126(5) 0.0252(6) -0.0014(4) -0.0031(4) -0.0040(4)
O2 0.0308(6) 0.0227(5) 0.0247(7) -0.0047(5) -0.0015(5) -0.0151(5)
O3 0.0224(5) 0.0311(6) 0.0279(7) -0.0008(5) -0.0099(5) -0.0044(5)
S1 0.01925(16) 0.01986(17) 0.0186(2) -0.00306(14) -0.00382(13) -0.00712(13)

loop_
_atom_type_symbol
_atom_type_description
_atom_type_scat_dispersion_real
_atom_type_scat_dispersion_imag
_atom_type_scat_source
C C 0.0033 0.0016 'International Tables Vol C Tables 4.2.6.8 and 6.1.1.4'
H H 0.0000 0.0000 'International Tables Vol C Tables 4.2.6.8 and 6.1.1.4'
N N 0.0061 0.0033 'International Tables Vol C Tables 4.2.6.8 and 6.1.1.4'
O O 0.0106 0.0060 'International Tables Vol C Tables 4.2.6.8 and 6.1.1.4'
S S 0.1246 0.1234 'International Tables Vol C Tables 4.2.6.8 and 6.1.1.4'
Br Br -0.2901 2.4595 'International Tables Vol C Tables 4.2.6.8 and 6.1.1.4'

loop_
_geom_angle_atom_site_label_1
_geom_angle_atom_site_label_2
_geom_angle_atom_site_label_3
_geom_angle
C7 C1 C6 112.64(12)
C7 C1 C2 100.44(12)
C6 C1 C2 113.79(11)
C7 C1 Br1 110.14(9)
C6 C1 Br1 110.34(10)
C2 C1 Br1 109.08(9)
N1 C2 C3 111.54(11)
N1 C2 C1 101.04(11)
C3 C2 C1 115.46(12)
N1 C2 H1 109.5
C3 C2 H1 109.5
C1 C2 H1 109.5
C2 C3 C4 113.13(12)
C2 C3 H3A 109.0
C4 C3 H3A 109.0
C2 C3 H3B 109.0
C4 C3 H3B 109.0
H3A C3 H3B 107.8
C5 C4 C3 111.16(12)
C5 C4 H4A 109.4
C3 C4 H4A 109.4
C5 C4 H4B 109.4
C3 C4 H4B 109.4
H4A C4 H4B 108.0
C4 C5 C6 109.76(13)
C4 C5 H5A 109.7
C6 C5 H5A 109.7
C4 C5 H5B 109.7
C6 C5 H5B 109.7
H5A C5 H5B 108.2
C1 C6 C5 113.35(12)
C1 C6 H6A 108.9
C5 C6 H6A 108.9
C1 C6 H6B 108.9
C5 C6 H6B 108.9
H6A C6 H6B 107.7
O1 C7 C1 102.51(11)
O1 C7 H7A 111.3
C1 C7 H7A 111.3
O1 C7 H7B 111.3
C1 C7 H7B 111.3
H7A C7 H7B 109.2
C13 C8 C9 121.08(15)
C13 C8 S1 119.42(12)
C9 C8 S1 119.39(12)
C10 C9 C8 118.78(15)
C10 C9 H9 120.6
C8 C9 H9 120.6
C9 C10 C11 121.27(16)
C9 C10 H10 119.4
C11 C10 H10 119.4
C10 C11 C12 118.64(15)
C10 C11 C14 120.29(17)
C12 C11 C14 121.05(17)
C13 C12 C11 121.22(16)
C13 C12 H12 119.4
C11 C12 H12 119.4
C12 C13 C8 119.00(15)
C12 C13 H13 120.5
C8 C13 H13 120.5
C11 C14 H14A 109.5
C11 C14 H14B 109.5
H14A C14 H14B 109.5
C11 C14 H14C 109.5
H14A C14 H14C 109.5
H14B C14 H14C 109.5
O1 N1 C2 108.08(10)
O1 N1 S1 106.76(9)
C2 N1 S1 116.12(9)
C7 O1 N1 106.50(10)
O3 S1 O2 120.71(7)
O3 S1 N1 105.47(7)
O2 S1 N1 104.47(7)
O3 S1 C8 109.04(8)
O2 S1 C8 109.50(7)
N1 S1 C8 106.66(7)

loop_
_geom_bond_atom_site_label_1
_geom_bond_atom_site_label_2
_geom_bond_distance
Br1 C1 1.9630(14)
C1 C7 1.517(2)
C1 C6 1.525(2)
C1 C2 1.5446(19)
C2 N1 1.5017(19)
C2 C3 1.523(2)
C2 H1 1.0000
C3 C4 1.527(2)
C3 H3A 0.9900
C3 H3B 0.9900
C4 C5 1.526(2)
C4 H4A 0.9900
C4 H4B 0.9900
C5 C6 1.531(2)
C5 H5A 0.9900
C5 H5B 0.9900
C6 H6A 0.9900
C6 H6B 0.9900
C7 O1 1.4438(17)
C7 H7A 0.9900
C7 H7B 0.9900
C8 C13 1.392(2)
C8 C9 1.399(2)
C8 S1 1.7594(16)
C9 C10 1.391(2)
C9 H9 0.9500
C10 C11 1.397(3)
C10 H10 0.9500
C11 C12 1.397(3)
C11 C14 1.507(2)
C12 C13 1.390(2)
C12 H12 0.9500
C13 H13 0.9500
C14 H14A 0.9800
C14 H14B 0.9800
C14 H14C 0.9800
N1 O1 1.4662(15)
N1 S1 1.6942(13)
O2 S1 1.4367(12)
O3 S1 1.4304(12)

loop_
_geom_torsion_atom_site_label_1
_geom_torsion_atom_site_label_2
_geom_torsion_atom_site_label_3
_geom_torsion_atom_site_label_4
_geom_torsion
C7 C1 C2 N1 -39.34(12)
C6 C1 C2 N1 81.25(14)
Br1 C1 C2 N1 -155.08(9)
C7 C1 C2 C3 -159.82(12)
C6 C1 C2 C3 -39.23(17)
Br1 C1 C2 C3 84.44(13)
N1 C2 C3 C4 -71.26(15)
C1 C2 C3 C4 43.32(17)
C2 C3 C4 C5 -53.88(17)
C3 C4 C5 C6 59.98(16)
C7 C1 C6 C5 159.42(12)
C2 C1 C6 C5 45.94(17)
Br1 C1 C6 C5 -77.04(13)
C4 C5 C6 C1 -56.48(16)
C6 C1 C7 O1 -75.38(13)
C2 C1 C7 O1 46.03(12)
Br1 C1 C7 O1 160.98(9)
C13 C8 C9 C10 0.7(2)
S1 C8 C9 C10 -175.32(12)
C8 C9 C10 C11 -0.6(3)
C9 C10 C11 C12 -0.5(3)
C9 C10 C11 C14 -179.08(17)
C10 C11 C12 C13 1.4(3)
C14 C11 C12 C13 -179.98(16)
C11 C12 C13 C8 -1.3(3)
C9 C8 C13 C12 0.2(2)
S1 C8 C13 C12 176.24(12)
C3 C2 N1 O1 142.87(11)
C1 C2 N1 O1 19.64(13)
C3 C2 N1 S1 -97.27(12)
C1 C2 N1 S1 139.51(10)
C1 C7 O1 N1 -34.53(13)
C2 N1 O1 C7 8.98(14)
S1 N1 O1 C7 -116.61(10)
O1 N1 S1 O3 -60.98(10)
C2 N1 S1 O3 178.45(10)
O1 N1 S1 O2 170.81(8)
C2 N1 S1 O2 50.24(11)
O1 N1 S1 C8 54.88(10)
C2 N1 S1 C8 -65.69(11)
C13 C8 S1 O3 25.96(15)
C9 C8 S1 O3 -157.90(13)
C13 C8 S1 O2 160.02(12)
C9 C8 S1 O2 -23.85(15)
C13 C8 S1 N1 -87.48(14)
C9 C8 S1 N1 88.66(14)
